data_2011156
loop_
_publ_author_name
'Inouye, Yoshinobu'
'Sakaino, Yoshiko'

_publ_section_title
;
 Red, orange and yellow crystals of
 4,5-bis(4-methoxyphenyl)-2-(3-nitrophenyl)-1<i>H</i>-imidazole
;
_journal_issue 7
_journal_name_full 'Acta Crystallographica Section C'
_journal_page_first 884
_journal_page_last 887
_journal_paper_doi 10.1107/S0108270100005205
_journal_volume 56
_journal_year 2000
_chemical_formula_moiety 'C23 H19 N3 O4, C6 H6'
_chemical_formula_sum 'C29 H25 N3 O4'
_chemical_formula_weight 479.52
_chemical_name_systematic ' 4,5-Bis(4-methoxyphenyl)-2-(3-nitrophenyl)-1H-imidazole benzene solvate'
_space_group_IT_number 14
_symmetry_cell_setting monoclinic
_symmetry_space_group_name_Hall '-P 2ybc'
_symmetry_space_group_name_H-M 'P 1 21/c 1'
_audit_creation_method SHELXL
_cell_angle_alpha 90.00
_cell_angle_beta 91.933(10)
_cell_angle_gamma 90.00
_cell_formula_units_Z 4
_cell_length_a 9.614(2)
_cell_length_b 29.011(5)
_cell_length_c 8.984(2)
_cell_measurement_reflns_used 25
_cell_measurement_temperature 293(2)
_cell_measurement_theta_max 13.78
_cell_measurement_theta_min 11.34
_cell_volume 2504.3(9)
_computing_cell_refinement 'CAD4 Software'
_computing_data_collection 'CAD4 Software (Enraf-Nonius, 1989)'
_computing_data_reduction 'MolEN (Fair, 1990)'
_computing_molecular_graphics 'ORTEPII (Johnson, 1976)'
_computing_structure_refinement 'SHELXL93 (Sheldrick, 1993)'
_computing_structure_solution 'SHELXS86 (Sheldrick, 1990)'
_diffrn_ambient_temperature 293(2)
_diffrn_measurement_device_type 'Enraf-Nonius CAD4'
_diffrn_measurement_method \w--2\q
_diffrn_radiation_monochromator graphite
_diffrn_radiation_source 'fine-focus sealed tube'
_diffrn_radiation_type MoK\a
_diffrn_radiation_wavelength .71073
_diffrn_reflns_av_R_equivalents .0250
_diffrn_reflns_av_sigmaI/netI .0732
_diffrn_reflns_limit_h_max 13
_diffrn_reflns_limit_h_min -13
_diffrn_reflns_limit_k_max 40
_diffrn_reflns_limit_k_min 0
_diffrn_reflns_limit_l_max 12
_diffrn_reflns_limit_l_min 0
_diffrn_reflns_number 7687
_diffrn_reflns_theta_max 29.96
_diffrn_reflns_theta_min 1.40
_diffrn_standards_decay_% -.9
_diffrn_standards_interval_time 120
_diffrn_standards_number 3
_exptl_absorpt_coefficient_mu .086
_exptl_absorpt_correction_type none
_exptl_crystal_colour 'intense yellow'
_exptl_crystal_density_diffrn 1.272
_exptl_crystal_density_meas 1.25(2)
_exptl_crystal_density_method flotation
_exptl_crystal_description needle
_exptl_crystal_F_000 1008
_exptl_crystal_size_max .40
_exptl_crystal_size_mid .40
_exptl_crystal_size_min .30
_refine_diff_density_max .235
_refine_diff_density_min -.282
_refine_ls_extinction_method none
_refine_ls_goodness_of_fit_all .880
_refine_ls_goodness_of_fit_ref .941
_refine_ls_hydrogen_treatment mixed
_refine_ls_matrix_type full
_refine_ls_number_parameters 379
_refine_ls_number_reflns 7258
_refine_ls_number_restraints 0
_refine_ls_restrained_S_all .841
_refine_ls_restrained_S_obs 1.061
_refine_ls_R_factor_all .1735
_refine_ls_R_factor_gt .0638
_refine_ls_shift/esd_mean .000
_refine_ls_shift/su_max .001
_refine_ls_structure_factor_coef Fsqd
_refine_ls_weighting_details 'w = 1/[\s^2^(Fo^2^)+(0.1839P)^2^+0.8562P] where P=(Fo^2^+2Fc^2^)/3'
_refine_ls_weighting_scheme calc
_refine_ls_wR_factor_all .3171
_refine_ls_wR_factor_ref .1907
_reflns_number_gt 3320
_reflns_number_total 7270
_reflns_threshold_expression I>2\s(I)
_cod_data_source_file oa1099.cif
_cod_data_source_block 4
_cod_depositor_comments
;
The following automatic conversions were performed:

'_refine_ls_weighting_scheme' value 'calc w =
1/[\s^2^(Fo^2^)+(0.1839P)^2^+0.8562P] where P=(Fo^2^+2Fc^2^)/3' was
changed to 'calc'. New tag '_refine_ls_weighting_details' was
created. The value of the new tag was set to 'w =
1/[\s^2^(Fo^2^)+(0.1839P)^2^+0.8562P] where P=(Fo^2^+2Fc^2^)/3'.

Automatic conversion script
Id: cif_fix_values 3143 2015-03-26 13:38:13Z robertas 
;
_cod_original_sg_symbol_H-M 'P 21/c'
_cod_database_code 2011156
_cod_database_fobs_code 2011156

loop_
_symmetry_equiv_pos_as_xyz
'x, y, z'
'-x, y+1/2, -z+1/2'
'-x, -y, -z'
'x, -y-1/2, z-1/2'

loop_
_atom_site_aniso_label
_atom_site_aniso_U_11
_atom_site_aniso_U_22
_atom_site_aniso_U_33
_atom_site_aniso_U_12
_atom_site_aniso_U_13
_atom_site_aniso_U_23
O1 .127(3) .104(3) .094(2) -.005(2) -.068(2) .004(2)
O2 .101(2) .112(3) .114(3) -.029(2) -.051(2) -.025(2)
N3 .061(2) .088(2) .067(2) -.004(2) -.023(2) -.017(2)
C4 .045(2) .066(2) .048(2) -.0030(14) -.0071(13) -.0109(15)
C5 .045(2) .053(2) .0376(14) -.0005(13) -.0066(11) -.0002(13)
C6 .0400(14) .052(2) .0321(12) -.0016(12) -.0019(10) -.0025(11)
C7 .055(2) .061(2) .044(2) -.002(2) -.0086(14) .0013(14)
C8 .070(2) .055(2) .068(2) -.006(2) -.009(2) .003(2)
C9 .063(2) .059(2) .071(2) -.012(2) -.008(2) -.009(2)
C10 .0412(14) .050(2) .0293(12) -.0004(12) -.0023(10) -.0004(11)
N11 .0448(12) .0501(14) .0280(10) -.0022(11) -.0045(9) -.0002(10)
C12 .0403(14) .047(2) .0332(12) .0001(12) -.0011(10) -.0023(11)
C13 .0387(13) .052(2) .0331(13) .0006(12) -.0035(10) -.0015(12)
N14 .0460(13) .0508(14) .0304(11) -.0009(10) -.0052(9) -.0001(10)
C15 .0412(14) .054(2) .0302(12) -.0031(12) -.0031(10) -.0013(12)
C16 .051(2) .051(2) .0415(15) -.0017(13) -.0104(12) -.0038(13)
C17 .052(2) .063(2) .045(2) -.004(2) -.0132(13) .0015(15)
C18 .054(2) .074(2) .041(2) -.014(2) -.0119(13) -.0091(15)
C19 .074(2) .060(2) .058(2) -.006(2) -.011(2) -.014(2)
C20 .061(2) .051(2) .052(2) .001(2) -.0092(15) -.0066(15)
O21 .081(2) .094(2) .064(2) -.0130(15) -.0315(14) -.0176(14)
C22 .083(3) .106(3) .063(2) -.030(2) -.039(2) .012(2)
C23 .0439(15) .049(2) .0330(13) .0003(12) -.0040(11) -.0019(12)
C24 .043(2) .062(2) .057(2) .0001(14) -.0039(14) .015(2)
C25 .043(2) .074(2) .066(2) -.008(2) -.002(2) .016(2)
C26 .057(2) .052(2) .046(2) -.0041(14) -.0023(13) .0083(13)
C27 .051(2) .059(2) .052(2) .0038(15) -.0129(14) .006(2)
C28 .044(2) .057(2) .046(2) -.0023(14) -.0108(13) .0005(14)
O29 .070(2) .065(2) .082(2) -.0119(13) -.0070(13) .0243(13)
C30 .083(3) .085(3) .169(6) -.027(3) -.008(3) .050(3)
C31A .082(4) .085(5) .064(4) .012(4) -.008(3) -.006(3)
C32A .081(4) .071(4) .063(4) .008(3) .006(3) .000(3)
C33A .067(3) .074(4) .073(5) -.010(3) .008(3) -.004(4)
C34A .089(4) .075(5) .065(4) -.010(4) .004(3) .001(3)
C35A .103(5) .072(4) .074(5) -.007(4) -.004(4) .014(4)
C36A .095(5) .063(4) .084(5) .004(3) -.009(4) -.003(4)

loop_
_atom_site_label
_atom_site_fract_x
_atom_site_fract_y
_atom_site_fract_z
_atom_site_U_iso_or_equiv
_atom_site_thermal_displace_type
_atom_site_calc_flag
_atom_site_refinement_flags
_atom_site_occupancy
_atom_site_disorder_group
_atom_site_type_symbol
O1 1.2600(4) .29055(13) .4503(4) .1100(13) Uani d . 1 . O
O2 1.3138(4) .36117(12) .4164(4) .1102(12) Uani d . 1 . O
N3 1.2496(3) .32663(13) .3815(4) .0727(9) Uani d . 1 . N
C4 1.1534(3) .32837(12) .2514(4) .0533(8) Uani d . 1 . C
C5 1.0837(3) .28899(12) .2090(3) .0454(7) Uani d . 1 . C
H5 1.102(4) .2602(11) .258(4) .054(9) Uiso d . 1 . H
C6 .9888(3) .29083(10) .0887(3) .0413(6) Uani d . 1 . C
C7 .9691(4) .33270(12) .0139(4) .0539(8) Uani d . 1 . C
H7 .901(4) .3347(12) -.070(5) .069(11) Uiso d . 1 . H
C8 1.0433(4) .37141(14) .0580(4) .0649(9) Uani d . 1 . C
H8 1.027(4) .4000(14) .005(4) .071(11) Uiso d . 1 . H
C9 1.1361(4) .37001(14) .1781(4) .0645(10) Uani d . 1 . C
H9 1.177(4) .3962(12) .209(4) .053(9) Uiso d . 1 . H
C10 .9088(3) .25018(10) .0449(3) .0403(6) Uani d . 1 . C
N11 .8322(2) .24673(9) -.0847(2) .0411(5) Uani d . 1 . N
H11 .844(4) .2666(12) -.164(4) .055(9) Uiso d . 1 . H
C12 .7682(3) .20464(10) -.0883(3) .0402(6) Uani d . 1 . C
C13 .8078(3) .18359(10) .0449(3) .0414(6) Uani d . 1 . C
N14 .8952(2) .21240(8) .1267(2) .0425(6) Uani d . 1 . N
C15 .6785(3) .19088(10) -.2162(3) .0420(6) Uani d . 1 . C
C16 .5968(3) .22335(11) -.2910(3) .0483(7) Uani d . 1 . C
H16 .596(4) .2571(11) -.258(4) .053(9) Uiso d . 1 . H
C17 .5112(3) .21159(13) -.4142(3) .0538(8) Uani d . 1 . C
H17 .462(4) .2368(14) -.468(5) .076(12) Uiso d . 1 . H
C18 .5089(3) .16645(13) -.4624(3) .0567(8) Uani d . 1 . C
C19 .5909(4) .13363(14) -.3909(4) .0644(9) Uani d . 1 . C
H19 .588(4) .1021(15) -.426(5) .081(12) Uiso d . 1 . H
C20 .6745(4) .14554(12) -.2687(4) .0549(8) Uani d . 1 . C
H20 .734(4) .1217(12) -.219(4) .054(9) Uiso d . 1 . H
O21 .4266(3) .15068(10) -.5796(3) .0805(8) Uani d . 1 . O
C22 .3376(5) .1824(2) -.6548(5) .0851(14) Uani d . 1 . C
H22A .2713 .1942 -.5870 .128 Uiso calc R 1 . H
H22B .2892 .1671 -.7360 .128 Uiso calc R 1 . H
H22C .3916 .2073 -.6927 .128 Uiso calc R 1 . H
C23 .7713(3) .13789(10) .1029(3) .0422(6) Uani d . 1 . C
C24 .6373(3) .12022(12) .0922(4) .0541(8) Uani d . 1 . C
H24 .565(4) .1382(12) .044(4) .064(10) Uiso d . 1 . H
C25 .6075(4) .07666(14) .1436(4) .0613(9) Uani d . 1 . C
H25 .514(4) .0669(12) .134(4) .064(10) Uiso d . 1 . H
C26 .7108(3) .04969(11) .2081(3) .0518(7) Uani d . 1 . C
C27 .8447(3) .06687(12) .2235(4) .0545(8) Uani d . 1 . C
H27 .918(3) .0473(11) .266(4) .047(8) Uiso d . 1 . H
C28 .8743(3) .11028(12) .1707(3) .0495(7) Uani d . 1 . C
H28 .971(4) .1197(12) .181(4) .063(10) Uiso d . 1 . H
O29 .6941(3) .00510(9) .2561(3) .0725(8) Uani d . 1 . O
C30 .5607(5) -.0154(2) .2366(8) .113(2) Uani d . 1 . C
H30A .5655 -.0472 .2658 .169 Uiso calc R 1 . H
H30B .5308 -.0133 .1338 .169 Uiso calc R 1 . H
H30C .4956 .0005 .2969 .169 Uiso calc R 1 . H
C31A .7978(6) .5126(3) .1027(3) .078(2) Uani d PG .70 1 C
H31A .7901 .5106 -.0006 .093 Uiso calc PR .70 1 H
C32A .7641(5) .5535(2) .1737(9) .072(2) Uani d PG .70 1 C
H32A .7340 .5788 .1179 .086 Uiso calc PR .70 1 H
C33A .7755(6) .5565(2) .3280(10) .071(2) Uani d PG .70 1 C
H33A .7530 .5838 .3755 .085 Uiso calc PR .70 1 H
C34A .8206(7) .5186(3) .4113(3) .077(2) Uani d PG .70 1 C
H34A .8282 .5207 .5146 .092 Uiso calc PR .70 1 H
C35A .8543(6) .4778(2) .3403(10) .083(2) Uani d PG .70 1 C
H35A .8844 .4524 .3961 .100 Uiso calc PR .70 1 H
C36A .8428(6) .4747(2) .1860(10) .081(2) Uani d PG .70 1 C
H36A .8654 .4474 .1385 .097 Uiso calc PR .70 1 H
C31B .7736(14) .5330(7) .1102(14) .073(5) Uiso d PG .30 2 C
H31B .7484 .5449 .0169 .088 Uiso calc PR .30 2 H
C32B .7578(12) .5597(3) .237(3) .067(5) Uiso d PG .30 2 C
H32B .7220 .5894 .2286 .080 Uiso calc PR .30 2 H
C33B .7954(14) .5420(6) .3764(16) .067(5) Uiso d PG .30 2 C
H33B .7848 .5599 .4612 .081 Uiso calc PR .30 2 H
C34B .8489(13) .4976(7) .3889(12) .063(4) Uiso d PG .30 2 C
H34B .8741 .4858 .4821 .075 Uiso calc PR .30 2 H
C35B .8648(13) .4709(3) .262(2) .075(5) Uiso d PG .30 2 C
H35B .9006 .4412 .2705 .090 Uiso calc PR .30 2 H
C36B .8271(15) .4887(6) .1227(15) .076(5) Uiso d PG .30 2 C
H36B .8377 .4708 .0379 .092 Uiso calc PR .30 2 H

loop_
_atom_type_symbol
_atom_type_description
_atom_type_scat_dispersion_real
_atom_type_scat_dispersion_imag
_atom_type_scat_source
C C .0033 .0016 'International Tables Vol C Tables 4.2.6.8 and 6.1.1.4'
H H .0000 .0000 'International Tables Vol C Tables 4.2.6.8 and 6.1.1.4'
N N .0061 .0033 'International Tables Vol C Tables 4.2.6.8 and 6.1.1.4'
O O .0106 .0060 'International Tables Vol C Tables 4.2.6.8 and 6.1.1.4'

loop_
_geom_angle_atom_site_label_1
_geom_angle_atom_site_label_2
_geom_angle_atom_site_label_3
_geom_angle
O2 N3 O1 123.2(3)
O2 N3 C4 118.6(4)
O1 N3 C4 118.2(3)
C5 C4 C9 123.1(3)
C5 C4 N3 118.8(3)
C9 C4 N3 118.2(3)
C4 C5 C6 119.0(3)
C4 C5 H5 121(2)
C6 C5 H5 120(2)
C5 C6 C7 118.8(3)
C5 C6 C10 120.4(3)
C7 C6 C10 120.8(2)
C8 C7 C6 120.6(3)
C8 C7 H7 120(2)
C6 C7 H7 120(2)
C7 C8 C9 121.0(4)
C7 C8 H8 119(2)
C9 C8 H8 120(2)
C8 C9 C4 117.6(3)
C8 C9 H9 119(2)
C4 C9 H9 123(2)
N14 C10 N11 110.6(2)
N14 C10 C6 125.5(2)
N11 C10 C6 123.9(2)
C10 N11 C12 108.4(2)
C10 N11 H11 123(2)
C12 N11 H11 127(2)
N11 C12 C13 105.2(2)
N11 C12 C15 120.9(2)
C13 C12 C15 133.9(3)
N14 C13 C12 109.7(3)
N14 C13 C23 120.3(2)
C12 C13 C23 129.9(3)
C10 N14 C13 106.0(2)
C16 C15 C20 117.9(3)
C16 C15 C12 120.2(3)
C20 C15 C12 121.9(3)
C15 C16 C17 121.8(3)
C15 C16 H16 121.3(19)
C17 C16 H16 116.9(19)
C18 C17 C16 118.8(3)
C18 C17 H17 123(2)
C16 C17 H17 118(2)
O21 C18 C19 115.6(3)
O21 C18 C17 124.0(3)
C19 C18 C17 120.4(3)
C18 C19 C20 120.3(3)
C18 C19 H19 119(3)
C20 C19 H19 121(3)
C19 C20 C15 120.8(3)
C19 C20 H20 119.6(19)
C15 C20 H20 119.6(19)
C18 O21 C22 118.3(3)
O21 C22 H22A 109.5
O21 C22 H22B 109.5
H22A C22 H22B 109.5
O21 C22 H22C 109.5
H22A C22 H22C 109.5
H22B C22 H22C 109.5
C24 C23 C28 117.5(3)
C24 C23 C13 122.7(3)
C28 C23 C13 119.8(3)
C23 C24 C25 121.3(3)
C23 C24 H24 119(2)
C25 C24 H24 119(2)
C26 C25 C24 120.4(3)
C26 C25 H25 123(2)
C24 C25 H25 117(2)
O29 C26 C25 125.2(3)
O29 C26 C27 115.2(3)
C25 C26 C27 119.6(3)
C26 C27 C28 119.8(3)
C26 C27 H27 119.2(18)
C28 C27 H27 120.9(19)
C27 C28 C23 121.5(3)
C27 C28 H28 116(2)
C23 C28 H28 123(2)
C26 O29 C30 118.0(3)
O29 C30 H30A 109.5
O29 C30 H30B 109.5
H30A C30 H30B 109.5
O29 C30 H30C 109.5
H30A C30 H30C 109.5
H30B C30 H30C 109.5
C32A C31A C36A 120.0
C32A C31A H31A 120.0
C36A C31A H31A 120.0
C31A C32A C33A 120.0
C31A C32A H32A 120.0
C33A C32A H32A 120.0
C32A C33A C34A 120.0
C32A C33A H33A 120.0
C34A C33A H33A 120.0
C35A C34A C33A 120.0
C35A C34A H34A 120.0
C33A C34A H34A 120.0
C34A C35A C36A 120.0
C34A C35A H35A 120.0
C36A C35A H35A 120.0
C35A C36A C31A 120.0
C35A C36A H36A 120.0
C31A C36A H36A 120.0
C32B C31B C36B 120.0
C32B C31B H31B 120.0
C36B C31B H31B 120.0
C31B C32B C33B 120.0
C31B C32B H32B 120.0
C33B C32B H32B 120.0
C34B C33B C32B 120.0
C34B C33B H33B 120.0
C32B C33B H33B 120.0
C33B C34B C35B 120.0
C33B C34B H34B 120.0
C35B C34B H34B 120.0
C34B C35B C36B 120.0
C34B C35B H35B 120.0
C36B C35B H35B 120.0
C35B C36B C31B 120.0
C35B C36B H36B 120.0
C31B C36B H36B 120.0

loop_
_geom_bond_atom_site_label_1
_geom_bond_atom_site_label_2
_geom_bond_site_symmetry_2
_geom_bond_distance
_geom_bond_publ_flag
O1 N3 . 1.218(5) ?
O2 N3 . 1.212(4) ?
N3 C4 . 1.467(4) ?
C4 C5 . 1.372(4) ?
C4 C9 . 1.383(5) ?
C5 C6 . 1.392(4) ?
C5 H5 . .95(3) ?
C6 C7 . 1.398(4) ?
C6 C10 . 1.455(4) ?
C7 C8 . 1.381(5) ?
C7 H7 . .99(4) ?
C8 C9 . 1.378(5) ?
C8 H8 . .97(4) ?
C9 H9 . .89(3) ?
C10 N14 . 1.328(4) ?
C10 N11 . 1.361(3) ?
N11 C12 . 1.367(4) ?
N11 H11 . .92(4) ?
C12 C13 . 1.385(4) ?
C12 C15 . 1.468(4) ?
C13 N14 . 1.380(4) ?
C13 C23 . 1.471(4) ?
C15 C16 . 1.386(4) ?
C15 C20 . 1.397(4) ?
C16 C17 . 1.399(4) ?
C16 H16 . 1.02(3) ?
C17 C18 . 1.379(5) ?
C17 H17 . .99(4) ?
C18 O21 . 1.374(4) ?
C18 C19 . 1.381(5) ?
C19 C20 . 1.382(5) ?
C19 H19 . .97(4) ?
C20 H20 . .99(3) ?
O21 C22 . 1.412(5) ?
C22 H22A . .96 ?
C22 H22B . .96 ?
C22 H22C . .96 ?
C23 C24 . 1.387(4) ?
C23 C28 . 1.397(4) ?
C24 C25 . 1.379(5) ?
C24 H24 . .96(4) ?
C25 C26 . 1.377(5) ?
C25 H25 . .94(4) ?
C26 O29 . 1.375(4) ?
C26 C27 . 1.383(5) ?
C27 C28 . 1.379(5) ?
C27 H27 . .97(3) ?
C28 H28 . .97(4) ?
O29 C30 . 1.419(5) ?
C30 H30A . .96 ?
C30 H30B . .96 ?
C30 H30C . .96 ?
C31A C32A . 1.39 ?
C31A C36A . 1.39 ?
C31A H31A . .93 ?
C32A C33A . 1.39 ?
C32A H32A . .93 ?
C33A C34A . 1.39 ?
C33A H33A . .93 ?
C34A C35A . 1.39 ?
C34A H34A . .93 ?
C35A C36A . 1.39 ?
C35A H35A . .93 ?
C36A H36A . .93 ?
C31B C32B . 1.39 ?
C31B C36B . 1.39 ?
C31B H31B . .93 ?
C32B C33B . 1.39 ?
C32B H32B . .93 ?
C33B C34B . 1.39 ?
C33B H33B . .93 ?
C34B C35B . 1.39 ?
C34B H34B . .93 ?
C35B C36B . 1.39 ?
C35B H35B . .93 ?
C36B H36B . .93 ?

loop_
_geom_hbond_atom_site_label_D
_geom_hbond_atom_site_label_H
_geom_hbond_atom_site_label_A
_geom_hbond_site_symmetry_A
_geom_hbond_distance_DH
_geom_hbond_distance_HA
_geom_hbond_distance_DA
_geom_hbond_angle_DHA
_geom_hbond_publ_flag
N11 H11 N14 4_565 .92(4) 2.06(4) 2.933(3) 158(3) yes
